data_4108478
loop_
_publ_author_name
'Brett P. Fors'
'Donald A. Watson'
'Mark R. Biscoe'
'Stephen L. Buchwald'

_publ_section_title
;
 A Highly Active Catalyst for Pd-Catalyzed Amination Reactions:
 Cross-Coupling Reactions Using Aryl Mesylates and the Highly Selective
 Monoarylation of Primary Amines Using Aryl Chlorides
;
_journal_name_full 'Journal of the American Chemical Society'
_journal_page_first 13552
_journal_page_last 13554
_journal_paper_doi 10.1021/ja8055358
_journal_volume 130
_journal_year 2008
_chemical_formula_sum 'C41 H58 Br O2 P Pd'
_chemical_formula_weight 800.15
_chemical_name_systematic
;
 ?
;
_space_group_IT_number 2
_symmetry_cell_setting triclinic
_symmetry_space_group_name_Hall '-P 1'
_symmetry_space_group_name_H-M 'P -1'
_atom_sites_solution_hydrogens geom
_atom_sites_solution_primary direct
_atom_sites_solution_secondary difmap
_audit_creation_method SHELXL-97
_cell_angle_alpha 100.1070(10)
_cell_angle_beta 102.7390(10)
_cell_angle_gamma 107.5820(10)
_cell_formula_units_Z 2
_cell_length_a 11.4784(7)
_cell_length_b 11.8832(7)
_cell_length_c 18.3144(11)
_cell_measurement_reflns_used 9903
_cell_measurement_temperature 193(2)
_cell_measurement_theta_max 29.27
_cell_measurement_theta_min 2.36
_cell_volume 2242.7(2)
_computing_cell_refinement 'Bruker SAINT'
_computing_data_collection 'Bruker APEX2'
_computing_data_reduction 'Bruker SAINT'
_computing_molecular_graphics 'Bruker SHELXTL'
_computing_publication_material 'Bruker SHELXTL'
_computing_structure_refinement 'SHELXL-97 (Sheldrick, 1997)'
_computing_structure_solution 'SHELXS-97 (Sheldrick, 1990)'
_diffrn_ambient_temperature 193(2)
_diffrn_measured_fraction_theta_full 0.988
_diffrn_measured_fraction_theta_max 0.988
_diffrn_measurement_device_type 'Bruker APEX-II CCD'
_diffrn_measurement_method '\f and \w scans'
_diffrn_radiation_monochromator graphite
_diffrn_radiation_source 'fine-focus sealed tube'
_diffrn_radiation_type MoK\a
_diffrn_radiation_wavelength 0.71073
_diffrn_reflns_av_R_equivalents 0.0516
_diffrn_reflns_av_sigmaI/netI 0.0448
_diffrn_reflns_limit_h_max 16
_diffrn_reflns_limit_h_min -16
_diffrn_reflns_limit_k_max 16
_diffrn_reflns_limit_k_min -17
_diffrn_reflns_limit_l_max 26
_diffrn_reflns_limit_l_min -26
_diffrn_reflns_number 62998
_diffrn_reflns_theta_full 30.62
_diffrn_reflns_theta_max 30.62
_diffrn_reflns_theta_min 1.93
_diffrn_standards_number 0
_exptl_absorpt_coefficient_mu 1.368
_exptl_absorpt_correction_T_max 0.7664
_exptl_absorpt_correction_T_min 0.6034
_exptl_absorpt_correction_type multi-scan
_exptl_absorpt_process_details SADABS
_exptl_crystal_colour yellow
_exptl_crystal_density_diffrn 1.185
_exptl_crystal_description prism
_exptl_crystal_F_000 832
_exptl_crystal_size_max 0.20
_exptl_crystal_size_mid 0.10
_exptl_crystal_size_min 0.10
_refine_diff_density_max 2.700
_refine_diff_density_min -2.894
_refine_diff_density_rms 0.161
_refine_ls_extinction_method none
_refine_ls_goodness_of_fit_ref 1.097
_refine_ls_hydrogen_treatment constr
_refine_ls_matrix_type full
_refine_ls_number_parameters 423
_refine_ls_number_reflns 13663
_refine_ls_number_restraints 0
_refine_ls_restrained_S_all 1.097
_refine_ls_R_factor_all 0.0735
_refine_ls_R_factor_gt 0.0543
_refine_ls_shift/su_max 0.025
_refine_ls_shift/su_mean 0.001
_refine_ls_structure_factor_coef Fsqd
_refine_ls_weighting_details 'calc w=1/[\s^2^(Fo^2^)+(0.1114P)^2^+2.3812P] where P=(Fo^2^+2Fc^2^)/3'
_refine_ls_weighting_scheme calc
_refine_ls_wR_factor_gt 0.1795
_refine_ls_wR_factor_ref 0.1952
_reflns_number_gt 10606
_reflns_number_total 13663
_reflns_threshold_expression >2sigma(I)
_cod_data_source_file ja8055358_si_001.cif
_cod_data_source_block pm
_cod_database_code 4108478

loop_
_symmetry_equiv_pos_as_xyz
'x, y, z'
'-x, -y, -z'

loop_
_atom_site_label
_atom_site_type_symbol
_atom_site_fract_x
_atom_site_fract_y
_atom_site_fract_z
_atom_site_U_iso_or_equiv
_atom_site_adp_type
_atom_site_occupancy
_atom_site_symmetry_multiplicity
_atom_site_calc_flag
_atom_site_refinement_flags
_atom_site_disorder_assembly
_atom_site_disorder_group
Pd1 Pd -0.00151(2) 0.40846(2) 0.773503(15) 0.02472(9) Uani 1 1 d . A 1
P1 P 0.20361(8) 0.51048(7) 0.77970(5) 0.02124(16) Uani 1 1 d . A 1
Br1 Br -0.22108(4) 0.32988(5) 0.78173(5) 0.0666(2) Uani 1 1 d . A 1
C1 C 0.2876(3) 0.4023(3) 0.78900(18) 0.0221(6) Uani 1 1 d . A 1
C2 C 0.4160(3) 0.4279(3) 0.7880(2) 0.0265(6) Uani 1 1 d . A 1
C3 C 0.4719(3) 0.3401(4) 0.7924(2) 0.0337(8) Uani 1 1 d . A 1
H3 H 0.5583 0.3585 0.7922 0.040 Uiso 1 1 calc R A 1
C4 C 0.4018(4) 0.2253(4) 0.7972(2) 0.0325(8) Uani 1 1 d . A 1
H4 H 0.4405 0.1654 0.8003 0.039 Uiso 1 1 calc R A 1
C5 C 0.2756(3) 0.1976(3) 0.7974(2) 0.0258(6) Uani 1 1 d . A 1
C6 C 0.2168(3) 0.2855(3) 0.79320(18) 0.0215(6) Uani 1 1 d . A 1
C7 C 0.0775(3) 0.2391(3) 0.79070(19) 0.0233(6) Uani 1 1 d . A 1
C8 C 0.0456(3) 0.2295(3) 0.8611(2) 0.0280(7) Uani 1 1 d . A 1
C9 C -0.0714(4) 0.1470(4) 0.8579(3) 0.0376(8) Uani 1 1 d . A 1
H9 H -0.0927 0.1425 0.9049 0.045 Uiso 1 1 calc R A 1
C10 C -0.1590(4) 0.0701(4) 0.7880(3) 0.0402(9) Uani 1 1 d . A 1
C11 C -0.1291(3) 0.0824(4) 0.7199(3) 0.0361(8) Uani 1 1 d . A 1
H11 H -0.1900 0.0340 0.6718 0.043 Uiso 1 1 calc R A 1
C12 C -0.0128(3) 0.1633(3) 0.7195(2) 0.0263(6) Uani 1 1 d . A 1
C13 C 0.1412(4) 0.3009(4) 0.9399(2) 0.0361(8) Uani 1 1 d . A 1
H13 H 0.2118 0.3665 0.9317 0.043 Uiso 1 1 calc R A 1
C14 C 0.1997(6) 0.2177(6) 0.9788(3) 0.0599(14) Uani 1 1 d . A 1
H14A H 0.1314 0.1493 0.9840 0.090 Uiso 1 1 calc R A 1
H14B H 0.2581 0.2649 1.0302 0.090 Uiso 1 1 calc R A 1
H14C H 0.2469 0.1861 0.9469 0.090 Uiso 1 1 calc R A 1
C15 C 0.0794(5) 0.3626(5) 0.9933(3) 0.0531(12) Uani 1 1 d . A 1
H15A H 0.0307 0.4045 0.9649 0.080 Uiso 1 1 calc R A 1
H15B H 0.1462 0.4222 1.0385 0.080 Uiso 1 1 calc R A 1
H15C H 0.0218 0.3005 1.0106 0.080 Uiso 1 1 calc R A 1
C16 C -0.2836(5) -0.0293(5) 0.7846(4) 0.0600(14) Uani 1 1 d . A 1
H16 H -0.2976 -0.1007 0.7413 0.072 Uiso 1 1 calc R A 1
C17 C -0.2746(6) -0.0739(6) 0.8563(5) 0.0772(19) Uani 1 1 d . A 1
H17A H -0.2587 -0.0062 0.9008 0.116 Uiso 1 1 calc R A 1
H17B H -0.2043 -0.1052 0.8647 0.116 Uiso 1 1 calc R A 1
H17C H -0.3550 -0.1394 0.8503 0.116 Uiso 1 1 calc R A 1
C18 C -0.3955(6) 0.0096(7) 0.7636(7) 0.112(3) Uani 1 1 d . A 1
H18A H -0.4718 -0.0522 0.7669 0.167 Uiso 1 1 calc R A 1
H18B H -0.4091 0.0188 0.7105 0.167 Uiso 1 1 calc R A 1
H18C H -0.3794 0.0880 0.7995 0.167 Uiso 1 1 calc R A 1
C19 C 0.0186(4) 0.1585(4) 0.6429(2) 0.0343(8) Uani 1 1 d . A 1
H19 H 0.1009 0.2272 0.6527 0.041 Uiso 1 1 calc R A 1
C20 C 0.0394(5) 0.0394(5) 0.6134(3) 0.0516(12) Uani 1 1 d . A 1
H20A H 0.1090 0.0323 0.6521 0.077 Uiso 1 1 calc R A 1
H20B H 0.0616 0.0399 0.5647 0.077 Uiso 1 1 calc R A 1
H20C H -0.0392 -0.0302 0.6044 0.077 Uiso 1 1 calc R A 1
C21 C -0.0821(5) 0.1776(5) 0.5816(3) 0.0493(11) Uani 1 1 d . A 1
H21A H -0.1616 0.1067 0.5660 0.074 Uiso 1 1 calc R A 1
H21B H -0.0516 0.1871 0.5363 0.074 Uiso 1 1 calc R A 1
H21C H -0.0979 0.2513 0.6029 0.074 Uiso 1 1 calc R A 1
C22 C 0.2764(3) 0.6444(3) 0.86517(19) 0.0252(6) Uani 1 1 d . A 1
H22 H 0.2313 0.7019 0.8533 0.030 Uiso 1 1 calc R A 1
C23 C 0.4192(4) 0.7197(3) 0.8843(2) 0.0341(8) Uani 1 1 d . A 1
H23A H 0.4379 0.7418 0.8374 0.041 Uiso 1 1 calc R A 1
H23B H 0.4706 0.6703 0.9011 0.041 Uiso 1 1 calc R A 1
C24 C 0.4554(4) 0.8366(4) 0.9493(2) 0.0406(9) Uani 1 1 d . A 1
H24A H 0.5481 0.8831 0.9623 0.049 Uiso 1 1 calc R A 1
H24B H 0.4089 0.8887 0.9306 0.049 Uiso 1 1 calc R A 1
C25 C 0.4234(5) 0.8069(4) 1.0215(2) 0.0454(10) Uani 1 1 d . A 1
H25A H 0.4771 0.7626 1.0434 0.054 Uiso 1 1 calc R A 1
H25B H 0.4431 0.8839 1.0608 0.054 Uiso 1 1 calc R A 1
C26 C 0.2841(5) 0.7295(4) 1.0033(2) 0.0472(11) Uani 1 1 d . A 1
H26A H 0.2307 0.7776 0.9872 0.057 Uiso 1 1 calc R A 1
H26B H 0.2675 0.7069 1.0505 0.057 Uiso 1 1 calc R A 1
C27 C 0.2470(4) 0.6131(4) 0.9384(2) 0.0367(8) Uani 1 1 d . A 1
H27A H 0.2948 0.5613 0.9561 0.044 Uiso 1 1 calc R A 1
H27B H 0.1546 0.5660 0.9262 0.044 Uiso 1 1 calc R A 1
C28 C 0.2412(3) 0.5720(3) 0.69788(19) 0.0259(6) Uani 1 1 d . A 1
H28 H 0.3345 0.5902 0.7049 0.031 Uiso 1 1 calc R A 1
C29 C 0.1694(5) 0.4745(4) 0.6210(2) 0.0419(10) Uani 1 1 d . A 1
H29A H 0.0762 0.4533 0.6121 0.050 Uiso 1 1 calc R A 1
H29B H 0.1896 0.3997 0.6233 0.050 Uiso 1 1 calc R A 1
C30 C 0.2078(6) 0.5221(5) 0.5532(3) 0.0577(14) Uani 1 1 d . A 1
H30A H 0.2994 0.5360 0.5597 0.069 Uiso 1 1 calc R A 1
H30B H 0.1578 0.4596 0.5037 0.069 Uiso 1 1 calc R A 1
C31 C 0.1844(6) 0.6392(5) 0.5502(3) 0.0572(13) Uani 1 1 d . A 1
H31A H 0.0917 0.6235 0.5386 0.069 Uiso 1 1 calc R A 1
H31B H 0.2136 0.6695 0.5079 0.069 Uiso 1 1 calc R A 1
C32 C 0.2545(5) 0.7359(4) 0.6264(3) 0.0473(11) Uani 1 1 d . A 1
H32A H 0.2345 0.8107 0.6234 0.057 Uiso 1 1 calc R A 1
H32B H 0.3478 0.7572 0.6355 0.057 Uiso 1 1 calc R A 1
C33 C 0.2168(5) 0.6913(4) 0.6946(3) 0.0396(9) Uani 1 1 d . A 1
H33A H 0.2673 0.7545 0.7437 0.048 Uiso 1 1 calc R A 1
H33B H 0.1253 0.6775 0.6882 0.048 Uiso 1 1 calc R A 1
C34 C 0.6085(4) 0.5670(5) 0.7780(4) 0.0565(14) Uani 1 1 d . A 1
H34A H 0.6609 0.5580 0.8251 0.085 Uiso 1 1 calc R A 1
H34B H 0.6433 0.6510 0.7738 0.085 Uiso 1 1 calc R A 1
H34C H 0.6092 0.5100 0.7326 0.085 Uiso 1 1 calc R A 1
C35 C 0.2551(5) -0.0072(4) 0.8009(4) 0.0534(13) Uani 1 1 d . A 1
H35A H 0.2827 -0.0203 0.7541 0.080 Uiso 1 1 calc R A 1
H35B H 0.1912 -0.0834 0.8013 0.080 Uiso 1 1 calc R A 1
H35C H 0.3289 0.0180 0.8469 0.080 Uiso 1 1 calc R A 1
C36 C -0.0458(3) 0.5529(3) 0.7531(2) 0.0277(7) Uani 1 1 d . A 1
C37 C -0.0190(4) 0.6567(4) 0.8124(2) 0.0344(8) Uani 1 1 d . A 1
H37 H 0.0217 0.6602 0.8643 0.041 Uiso 1 1 calc R A 1
C38 C -0.0518(5) 0.7554(4) 0.7956(3) 0.0492(11) Uani 1 1 d . A 1
H38 H -0.0317 0.8264 0.8361 0.059 Uiso 1 1 calc R A 1
C39 C -0.1134(5) 0.7505(5) 0.7204(4) 0.0577(14) Uani 1 1 d . A 1
H39 H -0.1342 0.8183 0.7090 0.069 Uiso 1 1 calc R A 1
C40 C -0.1440(5) 0.6467(5) 0.6628(3) 0.0557(13) Uani 1 1 d . A 1
H40 H -0.1876 0.6423 0.6112 0.067 Uiso 1 1 calc R A 1
C41 C -0.1121(4) 0.5472(4) 0.6786(2) 0.0413(9) Uani 1 1 d . A 1
H41 H -0.1360 0.4752 0.6381 0.050 Uiso 1 1 calc R A 1
O1 O 0.4808(3) 0.5412(2) 0.78170(19) 0.0373(6) Uani 1 1 d . A 1
O2 O 0.2006(3) 0.0860(2) 0.80140(17) 0.0335(6) Uani 1 1 d . A 1

loop_
_atom_site_aniso_label
_atom_site_aniso_U_11
_atom_site_aniso_U_22
_atom_site_aniso_U_33
_atom_site_aniso_U_23
_atom_site_aniso_U_13
_atom_site_aniso_U_12
Pd1 0.01936(13) 0.02411(13) 0.03412(15) 0.00835(10) 0.00984(10) 0.01059(9)
P1 0.0199(4) 0.0209(4) 0.0244(4) 0.0060(3) 0.0075(3) 0.0084(3)
Br1 0.0313(2) 0.0505(3) 0.1448(6) 0.0483(3) 0.0450(3) 0.0249(2)
C1 0.0189(13) 0.0247(14) 0.0254(15) 0.0064(11) 0.0080(11) 0.0105(11)
C2 0.0197(14) 0.0280(16) 0.0324(17) 0.0072(13) 0.0091(12) 0.0088(12)
C3 0.0224(16) 0.0388(19) 0.046(2) 0.0144(16) 0.0126(15) 0.0162(15)
C4 0.0281(17) 0.0356(18) 0.044(2) 0.0142(16) 0.0138(15) 0.0206(15)
C5 0.0251(15) 0.0255(15) 0.0299(16) 0.0084(12) 0.0078(13) 0.0130(13)
C6 0.0220(14) 0.0250(14) 0.0209(14) 0.0064(11) 0.0071(11) 0.0120(12)
C7 0.0207(14) 0.0214(14) 0.0309(16) 0.0096(12) 0.0092(12) 0.0091(11)
C8 0.0288(16) 0.0305(16) 0.0318(17) 0.0115(13) 0.0143(14) 0.0148(14)
C9 0.0353(19) 0.041(2) 0.048(2) 0.0213(18) 0.0251(18) 0.0153(16)
C10 0.0250(17) 0.039(2) 0.059(3) 0.0191(19) 0.0170(17) 0.0079(15)
C11 0.0214(16) 0.0299(18) 0.050(2) 0.0100(16) 0.0052(15) 0.0038(14)
C12 0.0235(15) 0.0228(14) 0.0321(17) 0.0065(12) 0.0052(13) 0.0097(12)
C13 0.043(2) 0.040(2) 0.0285(17) 0.0099(15) 0.0157(16) 0.0141(17)
C14 0.072(4) 0.072(4) 0.039(2) 0.019(2) 0.005(2) 0.035(3)
C15 0.067(3) 0.054(3) 0.042(2) 0.007(2) 0.035(2) 0.017(2)
C16 0.042(3) 0.051(3) 0.087(4) 0.025(3) 0.030(3) 0.005(2)
C17 0.061(4) 0.062(4) 0.115(6) 0.037(4) 0.044(4) 0.009(3)
C18 0.034(3) 0.082(5) 0.219(11) 0.051(6) 0.041(5) 0.013(3)
C19 0.0336(19) 0.0352(19) 0.0281(17) 0.0059(14) 0.0044(14) 0.0087(15)
C20 0.066(3) 0.055(3) 0.036(2) 0.0044(19) 0.011(2) 0.032(3)
C21 0.052(3) 0.045(2) 0.040(2) 0.0122(19) -0.002(2) 0.014(2)
C22 0.0231(15) 0.0225(14) 0.0273(15) 0.0021(12) 0.0071(12) 0.0069(12)
C23 0.0271(17) 0.0315(18) 0.0370(19) 0.0028(15) 0.0089(15) 0.0047(14)
C24 0.037(2) 0.0310(19) 0.040(2) -0.0006(16) 0.0058(17) 0.0016(16)
C25 0.051(3) 0.038(2) 0.033(2) -0.0006(16) 0.0020(18) 0.0086(19)
C26 0.056(3) 0.043(2) 0.032(2) 0.0000(17) 0.0186(19) 0.005(2)
C27 0.042(2) 0.0316(18) 0.0296(18) 0.0061(14) 0.0103(16) 0.0040(16)
C28 0.0292(16) 0.0252(15) 0.0264(15) 0.0093(12) 0.0117(13) 0.0097(13)
C29 0.060(3) 0.0328(19) 0.0282(18) 0.0075(15) 0.0120(18) 0.0104(18)
C30 0.089(4) 0.053(3) 0.032(2) 0.0120(19) 0.025(2) 0.022(3)
C31 0.074(4) 0.055(3) 0.041(2) 0.028(2) 0.012(2) 0.016(3)
C32 0.063(3) 0.042(2) 0.047(2) 0.0267(19) 0.023(2) 0.019(2)
C33 0.051(2) 0.0321(19) 0.046(2) 0.0187(17) 0.0213(19) 0.0196(18)
C34 0.029(2) 0.043(2) 0.105(4) 0.022(3) 0.036(2) 0.0095(18)
C35 0.041(2) 0.0284(19) 0.098(4) 0.024(2) 0.021(3) 0.0188(18)
C36 0.0266(16) 0.0274(16) 0.0350(17) 0.0094(13) 0.0119(14) 0.0151(13)
C37 0.0313(18) 0.0340(18) 0.044(2) 0.0076(16) 0.0182(16) 0.0165(15)
C38 0.045(2) 0.032(2) 0.079(3) 0.008(2) 0.030(2) 0.0210(18)
C39 0.062(3) 0.053(3) 0.094(4) 0.043(3) 0.043(3) 0.043(3)
C40 0.064(3) 0.078(4) 0.058(3) 0.038(3) 0.027(2) 0.052(3)
C41 0.047(2) 0.051(2) 0.037(2) 0.0124(18) 0.0120(18) 0.032(2)
O1 0.0233(12) 0.0309(13) 0.0621(18) 0.0148(13) 0.0191(12) 0.0096(10)
O2 0.0298(13) 0.0267(12) 0.0501(16) 0.0156(11) 0.0128(12) 0.0144(10)

loop_
_atom_type_symbol
_atom_type_description
_atom_type_scat_dispersion_real
_atom_type_scat_dispersion_imag
_atom_type_scat_source
C C 0.0033 0.0016 'International Tables Vol C Tables 4.2.6.8 and 6.1.1.4'
H H 0.0000 0.0000 'International Tables Vol C Tables 4.2.6.8 and 6.1.1.4'
O O 0.0106 0.0060 'International Tables Vol C Tables 4.2.6.8 and 6.1.1.4'
Br Br -0.2901 2.4595 'International Tables Vol C Tables 4.2.6.8 and 6.1.1.4'
Pd Pd -0.9988 1.0072 'International Tables Vol C Tables 4.2.6.8 and 6.1.1.4'
P P 0.1023 0.0942 'International Tables Vol C Tables 4.2.6.8 and 6.1.1.4'

loop_
_geom_angle_atom_site_label_1
_geom_angle_atom_site_label_2
_geom_angle_atom_site_label_3
_geom_angle
C36 Pd1 P1 89.25(10)
C36 Pd1 Br1 84.32(10)
P1 Pd1 Br1 170.29(3)
C36 Pd1 C7 172.11(13)
P1 Pd1 C7 83.71(8)
Br1 Pd1 C7 103.11(8)
C1 P1 C22 110.18(15)
C1 P1 C28 105.03(15)
C22 P1 C28 104.65(16)
C1 P1 Pd1 106.32(11)
C22 P1 Pd1 110.03(11)
C28 P1 Pd1 120.37(12)
C6 C1 C2 119.0(3)
C6 C1 P1 117.1(2)
C2 C1 P1 123.8(3)
O1 C2 C3 121.9(3)
O1 C2 C1 117.5(3)
C3 C2 C1 120.6(3)
C2 C3 C4 120.0(3)
C5 C4 C3 120.4(3)
O2 C5 C4 123.5(3)
O2 C5 C6 115.9(3)
C4 C5 C6 120.6(3)
C1 C6 C5 119.3(3)
C1 C6 C7 126.7(3)
C5 C6 C7 113.9(3)
C12 C7 C8 118.5(3)
C12 C7 C6 117.8(3)
C8 C7 C6 119.0(3)
C12 C7 Pd1 90.0(2)
C8 C7 Pd1 95.5(2)
C6 C7 Pd1 106.0(2)
C9 C8 C7 119.4(3)
C9 C8 C13 118.9(3)
C7 C8 C13 121.5(3)
C8 C9 C10 122.2(4)
C11 C10 C9 118.1(4)
C11 C10 C16 119.4(4)
C9 C10 C16 122.5(4)
C10 C11 C12 122.2(4)
C11 C12 C7 119.5(3)
C11 C12 C19 118.4(3)
C7 C12 C19 121.8(3)
C8 C13 C15 111.4(4)
C8 C13 C14 111.0(4)
C15 C13 C14 110.2(4)
C18 C16 C17 112.9(6)
C18 C16 C10 111.7(5)
C17 C16 C10 112.7(5)
C12 C19 C21 112.3(4)
C12 C19 C20 111.3(3)
C21 C19 C20 111.0(4)
C27 C22 C23 109.5(3)
C27 C22 P1 112.4(2)
C23 C22 P1 118.4(2)
C22 C23 C24 110.0(3)
C25 C24 C23 111.5(3)
C26 C25 C24 111.2(4)
C25 C26 C27 111.3(4)
C22 C27 C26 110.9(3)
C29 C28 C33 110.7(3)
C29 C28 P1 110.1(2)
C33 C28 P1 114.4(3)
C28 C29 C30 110.4(4)
C31 C30 C29 111.1(4)
C30 C31 C32 111.2(4)
C31 C32 C33 111.5(4)
C28 C33 C32 110.1(3)
C41 C36 C37 118.6(4)
C41 C36 Pd1 119.2(3)
C37 C36 Pd1 122.1(3)
C36 C37 C38 120.2(4)
C39 C38 C37 120.5(4)
C40 C39 C38 119.2(4)
C39 C40 C41 121.0(5)
C36 C41 C40 120.4(4)
C2 O1 C34 118.2(3)
C5 O2 C35 117.1(3)

loop_
_geom_bond_atom_site_label_1
_geom_bond_atom_site_label_2
_geom_bond_distance
Pd1 C36 2.003(3)
Pd1 P1 2.2662(9)
Pd1 Br1 2.4581(5)
Pd1 C7 2.485(3)
P1 C1 1.834(3)
P1 C22 1.851(3)
P1 C28 1.856(3)
C1 C6 1.405(4)
C1 C2 1.417(4)
C2 O1 1.366(4)
C2 C3 1.385(5)
C3 C4 1.388(5)
C4 C5 1.385(5)
C5 O2 1.371(4)
C5 C6 1.409(4)
C6 C7 1.513(5)
C7 C12 1.419(5)
C7 C8 1.429(5)
C8 C9 1.386(5)
C8 C13 1.522(5)
C9 C10 1.397(6)
C10 C11 1.386(6)
C10 C16 1.535(6)
C11 C12 1.392(5)
C12 C19 1.518(5)
C13 C15 1.539(6)
C13 C14 1.540(7)
C16 C18 1.488(9)
C16 C17 1.494(9)
C19 C21 1.525(6)
C19 C20 1.531(6)
C22 C27 1.533(5)
C22 C23 1.536(5)
C23 C24 1.540(5)
C24 C25 1.519(6)
C25 C26 1.511(7)
C26 C27 1.533(6)
C28 C29 1.531(5)
C28 C33 1.534(5)
C29 C30 1.546(6)
C30 C31 1.503(8)
C31 C32 1.517(7)
C32 C33 1.535(6)
C34 O1 1.423(5)
C35 O2 1.427(5)
C36 C41 1.387(6)
C36 C37 1.396(5)
C37 C38 1.399(6)
C38 C39 1.384(8)
C39 C40 1.370(8)
C40 C41 1.397(6)
